data_7046323
loop_
_publ_author_name
'Niu, Haoyu'
'Mangan, Robert J.'
'Protchenko, Andrey V.'
'Phillips, Nicholas'
'Unkrig, Wiebke'
'Friedmann, Christian'
'Kolychev, Eugene L.'
'Tirfoin, R\'emi'
'Hicks, Jamie'
'Aldridge, Simon'

_publ_section_title
;
 Experimental and quantum chemical studies of anionic analogues of
 N-heterocyclic carbenes.
;
_journal_issue 22
_journal_name_full 'Dalton transactions (Cambridge, England : 2003)'
_journal_page_first 7445
_journal_page_last 7455
_journal_paper_doi 10.1039/c8dt01661e
_journal_volume 47
_journal_year 2018
_chemical_formula_moiety 'C53 H47 B F15 Li N2'
_chemical_formula_sum 'C53 H47 B F15 Li N2'
_chemical_formula_weight 1014.67
_space_group_crystal_system triclinic
_space_group_IT_number 2
_space_group_name_Hall '-P 1'
_space_group_name_H-M_alt 'P -1'
_symmetry_space_group_name_Hall '-P 1'
_symmetry_space_group_name_H-M 'P -1'
_atom_sites_solution_hydrogens geom
_audit_creation_method SHELXL-2014/7
_audit_update_record
;
2018-04-19 deposited with the CCDC.
2018-05-11 downloaded from the CCDC.
;
_cell_angle_alpha 84.133(4)
_cell_angle_beta 85.803(4)
_cell_angle_gamma 62.488(5)
_cell_formula_units_Z 2
_cell_length_a 12.2770(5)
_cell_length_b 12.9302(6)
_cell_length_c 17.4766(8)
_cell_measurement_reflns_used 9162
_cell_measurement_temperature 150(2)
_cell_measurement_theta_max 76
_cell_measurement_theta_min 4
_cell_volume 2446.6(2)
_computing_cell_refinement 'CrysAlisPro, (Agilent, 2011)'
_computing_data_collection 'SuperNova, (Oxford Diffraction, 2010)'
_computing_data_reduction 'CrysAlisPro, (Agilent, 2011)'
_computing_structure_refinement 'SHELXL-2014/7 (Sheldrick, 2014)'
_computing_structure_solution 'SHELXT 2014/5 (Sheldrick, 2014)'
_diffrn_ambient_temperature 150(2)
_diffrn_measured_fraction_theta_full 0.995
_diffrn_measured_fraction_theta_max 0.976
_diffrn_measurement_device Area
_diffrn_measurement_device_type 'Oxford Diffraction SuperNova'
_diffrn_measurement_method \w
_diffrn_radiation_monochromator graphite
_diffrn_radiation_type 'Cu K\a'
_diffrn_radiation_wavelength 1.54180
_diffrn_reflns_av_R_equivalents 0.0293
_diffrn_reflns_av_unetI/netI 0.0287
_diffrn_reflns_Laue_measured_fraction_full 0.995
_diffrn_reflns_Laue_measured_fraction_max 0.976
_diffrn_reflns_limit_h_max 15
_diffrn_reflns_limit_h_min -13
_diffrn_reflns_limit_k_max 16
_diffrn_reflns_limit_k_min -15
_diffrn_reflns_limit_l_max 21
_diffrn_reflns_limit_l_min -21
_diffrn_reflns_number 23480
_diffrn_reflns_point_group_measured_fraction_full 0.995
_diffrn_reflns_point_group_measured_fraction_max 0.976
_diffrn_reflns_theta_full 67.684
_diffrn_reflns_theta_max 76.072
_diffrn_reflns_theta_min 3.866
_exptl_absorpt_coefficient_mu 1.035
_exptl_absorpt_correction_T_max 1.00
_exptl_absorpt_correction_T_min 0.75
_exptl_absorpt_correction_type multi-scan
_exptl_absorpt_process_details 'CrysAlisPro, (Agilent, 2011)'
_exptl_crystal_colour yellow
_exptl_crystal_density_diffrn 1.377
_exptl_crystal_description block
_exptl_crystal_F_000 1044
_exptl_crystal_size_max 0.220
_exptl_crystal_size_mid 0.200
_exptl_crystal_size_min 0.180
_refine_diff_density_max 0.765
_refine_diff_density_min -0.385
_refine_diff_density_rms 0.062
_refine_ls_extinction_method none
_refine_ls_goodness_of_fit_ref 1.065
_refine_ls_hydrogen_treatment constr
_refine_ls_matrix_type full
_refine_ls_number_parameters 658
_refine_ls_number_reflns 9980
_refine_ls_number_restraints 3
_refine_ls_restrained_S_all 1.066
_refine_ls_R_factor_all 0.0856
_refine_ls_R_factor_gt 0.0613
_refine_ls_shift/su_max 0.001
_refine_ls_shift/su_mean 0.000
_refine_ls_structure_factor_coef Fsqd
_refine_ls_weighting_details 'w=1/[\s^2^(Fo^2^)+(0.0630P)^2^+3.0435P] where P=(Fo^2^+2Fc^2^)/3'
_refine_ls_weighting_scheme calc
_refine_ls_wR_factor_gt 0.1509
_refine_ls_wR_factor_ref 0.1728
_reflns_Friedel_coverage 0.000
_reflns_number_gt 7412
_reflns_number_total 9980
_reflns_threshold_expression 'I > 2\s(I)'
_oxford_structure_analysis_title 036rbjc15
_cod_data_source_file c8dt01661e2.cif
_cod_data_source_block 036rbjc15_a
_cod_depositor_comments 'Adding full bibliography for 7046314--7046326.cif.'
_cod_database_code 7046323
_shelx_shelxl_version_number 2014/7
_shelx_space_group_comment
;
The symmetry employed for this shelxl refinement is uniquely defined
by the following loop, which should always be used as a source of
symmetry information in preference to the above space-group names.
They are only intended as comments.
;
_shelx_estimated_absorpt_t_min 0.804
_shelx_estimated_absorpt_t_max 0.836

loop_
_space_group_symop_operation_xyz
'x, y, z'
'-x, -y, -z'

loop_
_atom_site_label
_atom_site_type_symbol
_atom_site_fract_x
_atom_site_fract_y
_atom_site_fract_z
_atom_site_U_iso_or_equiv
_atom_site_adp_type
_atom_site_occupancy
_atom_site_site_symmetry_order
_atom_site_calc_flag
_atom_site_refinement_flags_posn
_atom_site_refinement_flags_adp
B1 B 0.5356(3) 0.8008(2) 0.77371(16) 0.0281(5) Uani 1 1 d . .
Li1 Li 0.8156(5) 0.1994(4) 0.7295(4) 0.0538(14) Uani 1 1 d . .
C1 C 0.7560(2) 0.3762(2) 0.72701(14) 0.0294(5) Uani 1 1 d . .
C2 C 0.6705(3) 0.5681(2) 0.76818(16) 0.0365(6) Uani 1 1 d . .
H2 H 0.7331 0.5668 0.8023 0.044 Uiso 1 1 calc R U
C3 C 0.7191(3) 0.5677(2) 0.68577(16) 0.0352(6) Uani 1 1 d . .
H3A H 0.6511 0.6081 0.6494 0.042 Uiso 1 1 calc R U
H3B H 0.7737 0.6055 0.6793 0.042 Uiso 1 1 calc R U
C4 C 0.6330(2) 0.4047(2) 0.84566(15) 0.0315(5) Uani 1 1 d . .
C5 C 0.5218(2) 0.4000(2) 0.84381(16) 0.0369(6) Uani 1 1 d . .
C6 C 0.4847(3) 0.3526(3) 0.91000(19) 0.0485(7) Uani 1 1 d . .
H6 H 0.4103 0.3467 0.9102 0.058 Uiso 1 1 calc R U
C7 C 0.5544(3) 0.3141(3) 0.97505(19) 0.0550(8) Uani 1 1 d . .
H7 H 0.5278 0.2820 1.0194 0.066 Uiso 1 1 calc R U
C8 C 0.6619(3) 0.3221(3) 0.97586(18) 0.0489(7) Uani 1 1 d . .
H8 H 0.7080 0.2969 1.0214 0.059 Uiso 1 1 calc R U
C9 C 0.7049(3) 0.3663(2) 0.91117(16) 0.0382(6) Uani 1 1 d . .
C10 C 0.4427(3) 0.4420(3) 0.77389(18) 0.0431(6) Uani 1 1 d . .
H10 H 0.4798 0.4796 0.7348 0.052 Uiso 1 1 calc R U
C11 C 0.4412(4) 0.3401(4) 0.7383(2) 0.0681(11) Uani 1 1 d . .
H11A H 0.5253 0.2848 0.7235 0.102 Uiso 1 1 calc R U
H11B H 0.3905 0.3693 0.6927 0.102 Uiso 1 1 calc R U
H11C H 0.4070 0.3005 0.7760 0.102 Uiso 1 1 calc R U
C12 C 0.3118(3) 0.5333(3) 0.7922(2) 0.0547(8) Uani 1 1 d . .
H12A H 0.2716 0.4975 0.8283 0.082 Uiso 1 1 calc R U
H12B H 0.2657 0.5629 0.7447 0.082 Uiso 1 1 calc R U
H12C H 0.3139 0.5981 0.8155 0.082 Uiso 1 1 calc R U
C13 C 0.8267(3) 0.3693(3) 0.91338(18) 0.0426(6) Uani 1 1 d . .
H13 H 0.8387 0.4076 0.8631 0.051 Uiso 1 1 calc R U
C14 C 0.8267(4) 0.4427(3) 0.9769(2) 0.0602(9) Uani 1 1 d . .
H14A H 0.7575 0.5213 0.9704 0.090 Uiso 1 1 calc R U
H14B H 0.9038 0.4482 0.9737 0.090 Uiso 1 1 calc R U
H14C H 0.8186 0.4055 1.0273 0.090 Uiso 1 1 calc R U
C15 C 0.9347(3) 0.2464(3) 0.9216(2) 0.0583(9) Uani 1 1 d . .
H15A H 0.9258 0.2063 0.9705 0.087 Uiso 1 1 calc R U
H15B H 1.0118 0.2520 0.9205 0.087 Uiso 1 1 calc R U
H15C H 0.9358 0.2022 0.8790 0.087 Uiso 1 1 calc R U
C16 C 0.8798(2) 0.3952(2) 0.61452(15) 0.0327(5) Uani 1 1 d . .
C17 C 0.8426(3) 0.4077(2) 0.53873(16) 0.0375(6) Uani 1 1 d . .
C18 C 0.9344(3) 0.3659(3) 0.48117(18) 0.0482(7) Uani 1 1 d . .
H18 H 0.9118 0.3739 0.4292 0.058 Uiso 1 1 calc R U
C19 C 1.0567(3) 0.3133(3) 0.49859(19) 0.0524(8) Uani 1 1 d . .
H19 H 1.1178 0.2853 0.4587 0.063 Uiso 1 1 calc R U
C20 C 1.0909(3) 0.3010(3) 0.57331(19) 0.0474(7) Uani 1 1 d . .
H20 H 1.1758 0.2642 0.5844 0.057 Uiso 1 1 calc R U
C21 C 1.0041(3) 0.3414(2) 0.63324(17) 0.0385(6) Uani 1 1 d . .
C22 C 0.7081(3) 0.4661(3) 0.51817(17) 0.0419(6) Uani 1 1 d . .
H22 H 0.6583 0.4724 0.5670 0.050 Uiso 1 1 calc R U
C23 C 0.6790(4) 0.3958(4) 0.4654(3) 0.0697(11) Uani 1 1 d . .
H23A H 0.7260 0.3893 0.4167 0.105 Uiso 1 1 calc R U
H23B H 0.5910 0.4355 0.4552 0.105 Uiso 1 1 calc R U
H23C H 0.7015 0.3175 0.4902 0.105 Uiso 1 1 calc R U
C24 C 0.6697(3) 0.5898(3) 0.4812(2) 0.0527(8) Uani 1 1 d . .
H24A H 0.7162 0.5859 0.4326 0.079 Uiso 1 1 calc R U
H24B H 0.6866 0.6350 0.5161 0.079 Uiso 1 1 calc R U
H24C H 0.5817 0.6278 0.4711 0.079 Uiso 1 1 calc R U
C25 C 1.0441(3) 0.3310(3) 0.71515(18) 0.0457(7) Uani 1 1 d . .
H25 H 0.9770 0.3293 0.7505 0.055 Uiso 1 1 calc R U
C26 C 1.0578(5) 0.4375(4) 0.7306(3) 0.0829(14) Uani 1 1 d . .
H26A H 1.0767 0.4324 0.7848 0.124 Uiso 1 1 calc R U
H26B H 0.9809 0.5083 0.7192 0.124 Uiso 1 1 calc R U
H26C H 1.1246 0.4407 0.6978 0.124 Uiso 1 1 calc R U
C27 C 1.1610(4) 0.2208(4) 0.7355(2) 0.0669(10) Uani 1 1 d . .
H27A H 1.2308 0.2244 0.7067 0.100 Uiso 1 1 calc R U
H27B H 1.1536 0.1525 0.7223 0.100 Uiso 1 1 calc R U
H27C H 1.1741 0.2143 0.7908 0.100 Uiso 1 1 calc R U
C28 C 0.5472(2) 0.6672(2) 0.78993(15) 0.0303(5) Uani 1 1 d . .
H28A H 0.5300 0.6543 0.8453 0.036 Uiso 1 1 calc R U
H28B H 0.4829 0.6635 0.7610 0.036 Uiso 1 1 calc R U
C29 C 0.4323(2) 0.8878(2) 0.83631(14) 0.0307(5) Uani 1 1 d . .
C30 C 0.4455(3) 0.9658(2) 0.87942(15) 0.0360(6) Uani 1 1 d . .
C31 C 0.3606(3) 1.0291(3) 0.93507(17) 0.0449(7) Uani 1 1 d . .
C32 C 0.2570(3) 1.0159(3) 0.95026(17) 0.0469(8) Uani 1 1 d . .
C33 C 0.2347(3) 0.9449(3) 0.90652(18) 0.0443(7) Uani 1 1 d . .
C34 C 0.3207(2) 0.8850(2) 0.85068(16) 0.0356(6) Uani 1 1 d . .
C35 C 0.6742(2) 0.7867(2) 0.78768(14) 0.0291(5) Uani 1 1 d . .
C36 C 0.7236(2) 0.7507(2) 0.86098(15) 0.0329(5) Uani 1 1 d . .
C37 C 0.8409(3) 0.7252(2) 0.87854(17) 0.0396(6) Uani 1 1 d . .
C38 C 0.9204(3) 0.7326(2) 0.82055(19) 0.0417(6) Uani 1 1 d . .
C39 C 0.8789(3) 0.7645(2) 0.74665(17) 0.0372(6) Uani 1 1 d . .
C40 C 0.7595(2) 0.7914(2) 0.73208(15) 0.0322(5) Uani 1 1 d . .
C41 C 0.4810(2) 0.8687(2) 0.68844(14) 0.0296(5) Uani 1 1 d . .
C42 C 0.4720(2) 0.9793(2) 0.66902(15) 0.0322(5) Uani 1 1 d . .
C43 C 0.4222(2) 1.0478(2) 0.60306(16) 0.0380(6) Uani 1 1 d . .
C44 C 0.3753(3) 1.0086(3) 0.55084(16) 0.0420(7) Uani 1 1 d . .
C45 C 0.3816(3) 0.9011(3) 0.56549(17) 0.0421(6) Uani 1 1 d . .
C46 C 0.4321(3) 0.8343(2) 0.63285(17) 0.0394(6) Uani 1 1 d . .
C47 C 0.9713(4) 0.0037(3) 0.7535(3) 0.0630(10) Uani 1 1 d . .
H47 H 1.0479 -0.0190 0.7762 0.076 Uiso 1 1 calc R U
C48 C 0.8673(5) 0.0215(3) 0.8008(3) 0.0754(13) Uani 1 1 d . .
H48 H 0.8722 0.0117 0.8553 0.090 Uiso 1 1 calc R U
C49 C 0.7545(4) 0.0546(3) 0.7647(3) 0.0682(11) Uani 1 1 d . U
H49 H 0.6826 0.0663 0.7947 0.082 Uiso 1 1 calc R U
C50 C 0.7514(4) 0.0694(3) 0.6865(3) 0.0643(10) Uani 1 1 d . U
H50 H 0.6761 0.0923 0.6621 0.077 Uiso 1 1 calc R U
C51 C 0.8521(4) 0.0524(3) 0.6430(3) 0.0638(10) Uani 1 1 d . .
H51 H 0.8459 0.0640 0.5887 0.077 Uiso 1 1 calc R U
C52 C 0.9628(4) 0.0191(3) 0.6743(3) 0.0633(10) Uani 1 1 d . .
C53 C 1.0754(5) -0.0039(6) 0.6235(4) 0.112(2) Uani 1 1 d . .
H53A H 1.0992 -0.0749 0.5970 0.169 Uiso 1 1 calc R U
H53B H 1.1430 -0.0144 0.6551 0.169 Uiso 1 1 calc R U
H53C H 1.0570 0.0626 0.5853 0.169 Uiso 1 1 calc R U
F1 F 0.65266(15) 0.73809(14) 0.92061(9) 0.0397(4) Uani 1 1 d . .
F2 F 0.87979(18) 0.69164(17) 0.95094(11) 0.0545(5) Uani 1 1 d . .
F3 F 1.03535(16) 0.70841(18) 0.83575(13) 0.0598(5) Uani 1 1 d . .
F4 F 0.95570(16) 0.76944(16) 0.68880(11) 0.0496(4) Uani 1 1 d . .
F5 F 0.72858(14) 0.82072(14) 0.65739(9) 0.0376(3) Uani 1 1 d . .
F6 F 0.29039(15) 0.81978(14) 0.80886(11) 0.0459(4) Uani 1 1 d . .
F7 F 0.13069(17) 0.93401(18) 0.91867(13) 0.0611(5) Uani 1 1 d . .
F8 F 0.17666(19) 1.07105(19) 1.00715(11) 0.0678(6) Uani 1 1 d . .
F9 F 0.38093(19) 1.10238(18) 0.97424(12) 0.0633(6) Uani 1 1 d . .
F10 F 0.54541(16) 0.98405(14) 0.87001(10) 0.0442(4) Uani 1 1 d . .
F11 F 0.51496(16) 1.02598(13) 0.71765(10) 0.0417(4) Uani 1 1 d . .
F12 F 0.42062(18) 1.15340(15) 0.58903(11) 0.0535(5) Uani 1 1 d . .
F13 F 0.32545(18) 1.07410(18) 0.48600(10) 0.0581(5) Uani 1 1 d . .
F14 F 0.3367(2) 0.86054(19) 0.51428(11) 0.0615(5) Uani 1 1 d . .
F15 F 0.43105(19) 0.72970(15) 0.64069(11) 0.0543(5) Uani 1 1 d . .
N1 N 0.67649(19) 0.44799(17) 0.77724(12) 0.0293(4) Uani 1 1 d . .
N2 N 0.7878(2) 0.44154(18) 0.67451(12) 0.0309(4) Uani 1 1 d . .

loop_
_atom_site_aniso_label
_atom_site_aniso_U_11
_atom_site_aniso_U_22
_atom_site_aniso_U_33
_atom_site_aniso_U_23
_atom_site_aniso_U_13
_atom_site_aniso_U_12
B1 0.0318(14) 0.0257(12) 0.0264(13) -0.0055(10) -0.0018(10) -0.0119(11)
Li1 0.055(3) 0.028(2) 0.078(4) -0.010(2) 0.001(3) -0.017(2)
C1 0.0274(12) 0.0285(12) 0.0312(12) -0.0023(9) -0.0008(9) -0.0121(10)
C2 0.0408(15) 0.0282(12) 0.0401(14) -0.0043(10) 0.0031(11) -0.0156(11)
C3 0.0390(14) 0.0240(12) 0.0391(14) -0.0052(10) 0.0074(11) -0.0121(11)
C4 0.0328(13) 0.0265(11) 0.0322(13) -0.0024(9) 0.0043(10) -0.0117(10)
C5 0.0341(14) 0.0341(13) 0.0398(15) -0.0004(11) 0.0015(11) -0.0142(11)
C6 0.0410(16) 0.0568(18) 0.0506(18) 0.0062(14) 0.0024(13) -0.0274(14)
C7 0.055(2) 0.065(2) 0.0422(17) 0.0140(15) 0.0039(14) -0.0288(17)
C8 0.0508(18) 0.0573(19) 0.0348(15) 0.0067(13) -0.0033(13) -0.0232(15)
C9 0.0389(15) 0.0355(14) 0.0366(14) -0.0009(11) -0.0012(11) -0.0143(12)
C10 0.0384(15) 0.0480(16) 0.0430(16) 0.0012(12) -0.0028(12) -0.0207(13)
C11 0.067(2) 0.063(2) 0.068(2) -0.0177(19) -0.0173(19) -0.0195(19)
C12 0.0419(17) 0.0519(19) 0.064(2) 0.0003(16) -0.0083(15) -0.0161(15)
C13 0.0440(16) 0.0437(15) 0.0401(15) 0.0024(12) -0.0092(12) -0.0200(13)
C14 0.063(2) 0.056(2) 0.061(2) -0.0052(16) -0.0197(17) -0.0246(17)
C15 0.0432(18) 0.0527(19) 0.074(2) -0.0019(17) -0.0056(16) -0.0180(15)
C16 0.0372(14) 0.0265(12) 0.0356(13) -0.0069(10) 0.0079(10) -0.0159(10)
C17 0.0433(15) 0.0321(13) 0.0378(14) -0.0068(11) 0.0058(11) -0.0181(12)
C18 0.0494(18) 0.0515(18) 0.0369(15) -0.0090(13) 0.0064(13) -0.0172(14)
C19 0.0445(18) 0.0569(19) 0.0440(17) -0.0107(14) 0.0158(13) -0.0142(15)
C20 0.0353(15) 0.0515(17) 0.0486(17) -0.0061(14) 0.0071(12) -0.0148(13)
C21 0.0375(15) 0.0356(14) 0.0411(15) -0.0061(11) 0.0063(11) -0.0161(12)
C22 0.0448(16) 0.0438(15) 0.0390(15) -0.0075(12) 0.0015(12) -0.0214(13)
C23 0.068(2) 0.077(3) 0.076(3) -0.031(2) -0.003(2) -0.039(2)
C24 0.0550(19) 0.0532(19) 0.0447(17) 0.0049(14) -0.0066(14) -0.0213(16)
C25 0.0364(15) 0.0570(18) 0.0447(16) -0.0083(13) 0.0035(12) -0.0221(14)
C26 0.100(3) 0.064(3) 0.087(3) -0.020(2) -0.032(3) -0.033(2)
C27 0.069(2) 0.064(2) 0.055(2) -0.0021(17) -0.0136(18) -0.0187(19)
C28 0.0318(13) 0.0272(12) 0.0319(12) -0.0044(9) 0.0015(10) -0.0134(10)
C29 0.0340(13) 0.0258(11) 0.0268(12) -0.0025(9) -0.0010(10) -0.0089(10)
C30 0.0378(14) 0.0321(13) 0.0324(13) -0.0050(10) -0.0026(11) -0.0106(11)
C31 0.0484(17) 0.0363(14) 0.0338(14) -0.0128(11) -0.0053(12) -0.0031(12)
C32 0.0396(16) 0.0414(15) 0.0339(14) -0.0051(12) 0.0044(12) 0.0031(12)
C33 0.0324(14) 0.0386(15) 0.0454(16) 0.0020(12) 0.0052(12) -0.0043(12)
C34 0.0342(14) 0.0286(12) 0.0373(14) -0.0028(10) -0.0016(11) -0.0086(10)
C35 0.0316(13) 0.0239(11) 0.0320(12) -0.0064(9) -0.0012(10) -0.0119(10)
C36 0.0373(14) 0.0279(12) 0.0321(13) -0.0062(10) -0.0037(10) -0.0126(10)
C37 0.0389(15) 0.0337(13) 0.0432(15) -0.0047(11) -0.0129(12) -0.0121(12)
C38 0.0325(14) 0.0327(13) 0.0591(18) -0.0089(12) -0.0085(12) -0.0122(11)
C39 0.0344(14) 0.0277(12) 0.0509(16) -0.0087(11) 0.0033(11) -0.0148(11)
C40 0.0366(14) 0.0255(11) 0.0342(13) -0.0054(9) -0.0018(10) -0.0133(10)
C41 0.0255(12) 0.0292(12) 0.0307(12) -0.0063(9) 0.0003(9) -0.0091(10)
C42 0.0308(13) 0.0319(12) 0.0317(13) -0.0037(10) 0.0006(10) -0.0125(10)
C43 0.0330(14) 0.0343(13) 0.0395(15) 0.0026(11) 0.0034(11) -0.0109(11)
C44 0.0328(14) 0.0458(16) 0.0321(14) 0.0021(11) -0.0034(11) -0.0056(12)
C45 0.0375(15) 0.0480(16) 0.0361(14) -0.0074(12) -0.0082(11) -0.0138(13)
C46 0.0417(15) 0.0351(14) 0.0409(15) -0.0041(11) -0.0075(12) -0.0161(12)
C47 0.054(2) 0.0387(17) 0.091(3) -0.0063(17) -0.021(2) -0.0139(15)
C48 0.122(4) 0.0403(18) 0.066(2) 0.0024(17) -0.004(2) -0.040(2)
C49 0.068(2) 0.0426(18) 0.104(3) -0.0101(19) 0.020(2) -0.0365(18)
C50 0.067(2) 0.0428(18) 0.091(3) -0.0114(18) -0.007(2) -0.0294(17)
C51 0.069(2) 0.0487(19) 0.074(3) -0.0138(17) -0.013(2) -0.0241(18)
C52 0.058(2) 0.0485(19) 0.082(3) -0.0216(18) 0.0037(19) -0.0206(17)
C53 0.081(4) 0.128(5) 0.134(5) -0.061(4) 0.034(3) -0.048(3)
F1 0.0443(9) 0.0429(9) 0.0295(8) -0.0026(6) -0.0032(6) -0.0175(7)
F2 0.0541(11) 0.0571(11) 0.0494(10) 0.0006(8) -0.0248(8) -0.0206(9)
F3 0.0340(9) 0.0595(12) 0.0835(14) -0.0061(10) -0.0151(9) -0.0174(8)
F4 0.0374(9) 0.0467(10) 0.0653(12) -0.0075(8) 0.0099(8) -0.0207(8)
F5 0.0397(8) 0.0387(8) 0.0320(8) -0.0020(6) 0.0030(6) -0.0166(7)
F6 0.0330(8) 0.0391(9) 0.0658(11) -0.0132(8) 0.0032(7) -0.0157(7)
F7 0.0372(10) 0.0594(12) 0.0718(13) -0.0016(10) 0.0137(9) -0.0125(9)
F8 0.0557(12) 0.0679(13) 0.0442(11) -0.0161(9) 0.0111(9) 0.0023(10)
F9 0.0658(13) 0.0532(11) 0.0550(11) -0.0309(9) -0.0099(9) -0.0074(9)
F10 0.0482(10) 0.0389(9) 0.0483(10) -0.0154(7) -0.0025(7) -0.0198(7)
F11 0.0527(10) 0.0338(8) 0.0450(9) -0.0003(7) -0.0086(7) -0.0248(7)
F12 0.0577(11) 0.0403(9) 0.0566(11) 0.0142(8) -0.0023(9) -0.0208(8)
F13 0.0511(11) 0.0627(12) 0.0384(9) 0.0112(8) -0.0093(8) -0.0092(9)
F14 0.0700(13) 0.0686(13) 0.0474(11) -0.0052(9) -0.0257(9) -0.0293(11)
F15 0.0734(13) 0.0420(9) 0.0568(11) -0.0005(8) -0.0261(9) -0.0316(9)
N1 0.0297(10) 0.0241(10) 0.0327(11) -0.0022(8) 0.0032(8) -0.0117(8)
N2 0.0337(11) 0.0250(10) 0.0333(11) -0.0053(8) 0.0052(9) -0.0129(9)

loop_
_atom_type_symbol
_atom_type_description
_atom_type_scat_dispersion_real
_atom_type_scat_dispersion_imag
_atom_type_scat_source
C C 0.0181 0.0091 'International Tables Vol C Tables 4.2.6.8 and 6.1.1.4'
H H 0.0000 0.0000 'International Tables Vol C Tables 4.2.6.8 and 6.1.1.4'
Li Li 0.0008 0.0003 'International Tables Vol C Tables 4.2.6.8 and 6.1.1.4'
N N 0.0311 0.0180 'International Tables Vol C Tables 4.2.6.8 and 6.1.1.4'
F F 0.0727 0.0534 'International Tables Vol C Tables 4.2.6.8 and 6.1.1.4'
B B 0.0090 0.0039 'International Tables Vol C Tables 4.2.6.8 and 6.1.1.4'

loop_
_geom_angle_atom_site_label_1
_geom_angle_atom_site_label_2
_geom_angle_atom_site_label_3
_geom_angle
C35 B1 C28 105.87(19)
C35 B1 C41 112.7(2)
C28 B1 C41 115.3(2)
C35 B1 C29 110.73(19)
C28 B1 C29 109.0(2)
C41 B1 C29 103.32(19)
C1 Li1 C48 149.0(4)
C1 Li1 C49 142.5(3)
C48 Li1 C49 35.51(18)
C1 Li1 C50 138.4(3)
C48 Li1 C50 61.5(2)
C49 Li1 C50 33.75(17)
C1 Li1 C47 150.5(3)
C48 Li1 C47 34.74(18)
C49 Li1 C47 61.96(19)
C50 Li1 C47 70.69(19)
C1 Li1 C51 139.6(3)
C48 Li1 C51 71.0(2)
C49 Li1 C51 59.7(2)
C50 Li1 C51 32.65(16)
C47 Li1 C51 59.14(18)
C1 Li1 C52 144.8(3)
C48 Li1 C52 61.0(2)
C49 Li1 C52 71.2(2)
C50 Li1 C52 59.00(19)
C47 Li1 C52 33.37(16)
C51 Li1 C52 32.59(15)
N1 C1 N2 107.4(2)
N1 C1 Li1 126.0(3)
N2 C1 Li1 126.6(3)
N1 C2 C28 114.9(2)
N1 C2 C3 99.4(2)
C28 C2 C3 118.9(2)
N1 C2 H2 107.6
C28 C2 H2 107.6
C3 C2 H2 107.6
N2 C3 C2 102.5(2)
N2 C3 H3A 111.3
C2 C3 H3A 111.3
N2 C3 H3B 111.3
C2 C3 H3B 111.3
H3A C3 H3B 109.2
C5 C4 C9 122.3(2)
C5 C4 N1 118.7(2)
C9 C4 N1 119.0(2)
C4 C5 C6 117.5(3)
C4 C5 C10 122.9(2)
C6 C5 C10 119.6(3)
C7 C6 C5 121.1(3)
C7 C6 H6 119.5
C5 C6 H6 119.5
C8 C7 C6 120.2(3)
C8 C7 H7 119.9
C6 C7 H7 119.9
C7 C8 C9 121.3(3)
C7 C8 H8 119.3
C9 C8 H8 119.3
C8 C9 C4 117.6(3)
C8 C9 C13 119.7(3)
C4 C9 C13 122.7(3)
C5 C10 C11 111.0(3)
C5 C10 C12 112.1(3)
C11 C10 C12 110.2(3)
C5 C10 H10 107.8
C11 C10 H10 107.8
C12 C10 H10 107.8
C10 C11 H11A 109.5
C10 C11 H11B 109.5
H11A C11 H11B 109.5
C10 C11 H11C 109.5
H11A C11 H11C 109.5
H11B C11 H11C 109.5
C10 C12 H12A 109.5
C10 C12 H12B 109.5
H12A C12 H12B 109.5
C10 C12 H12C 109.5
H12A C12 H12C 109.5
H12B C12 H12C 109.5
C9 C13 C15 112.0(3)
C9 C13 C14 111.8(3)
C15 C13 C14 110.6(3)
C9 C13 H13 107.4
C15 C13 H13 107.4
C14 C13 H13 107.4
C13 C14 H14A 109.5
C13 C14 H14B 109.5
H14A C14 H14B 109.5
C13 C14 H14C 109.5
H14A C14 H14C 109.5
H14B C14 H14C 109.5
C13 C15 H15A 109.5
C13 C15 H15B 109.5
H15A C15 H15B 109.5
C13 C15 H15C 109.5
H15A C15 H15C 109.5
H15B C15 H15C 109.5
C21 C16 C17 122.0(2)
C21 C16 N2 119.0(2)
C17 C16 N2 119.0(2)
C18 C17 C16 117.6(3)
C18 C17 C22 120.2(3)
C16 C17 C22 122.2(2)
C19 C18 C17 121.1(3)
C19 C18 H18 119.5
C17 C18 H18 119.5
C20 C19 C18 120.3(3)
C20 C19 H19 119.9
C18 C19 H19 119.9
C19 C20 C21 121.5(3)
C19 C20 H20 119.2
C21 C20 H20 119.2
C20 C21 C16 117.5(3)
C20 C21 C25 120.6(3)
C16 C21 C25 121.8(2)
C17 C22 C23 112.5(3)
C17 C22 C24 110.6(3)
C23 C22 C24 110.0(3)
C17 C22 H22 107.9
C23 C22 H22 107.9
C24 C22 H22 107.9
C22 C23 H23A 109.5
C22 C23 H23B 109.5
H23A C23 H23B 109.5
C22 C23 H23C 109.5
H23A C23 H23C 109.5
H23B C23 H23C 109.5
C22 C24 H24A 109.5
C22 C24 H24B 109.5
H24A C24 H24B 109.5
C22 C24 H24C 109.5
H24A C24 H24C 109.5
H24B C24 H24C 109.5
C26 C25 C27 109.8(3)
C26 C25 C21 110.6(3)
C27 C25 C21 114.2(3)
C26 C25 H25 107.3
C27 C25 H25 107.3
C21 C25 H25 107.3
C25 C26 H26A 109.5
C25 C26 H26B 109.5
H26A C26 H26B 109.5
C25 C26 H26C 109.5
H26A C26 H26C 109.5
H26B C26 H26C 109.5
C25 C27 H27A 109.5
C25 C27 H27B 109.5
H27A C27 H27B 109.5
C25 C27 H27C 109.5
H27A C27 H27C 109.5
H27B C27 H27C 109.5
C2 C28 B1 115.5(2)
C2 C28 H28A 108.4
B1 C28 H28A 108.4
C2 C28 H28B 108.4
B1 C28 H28B 108.4
H28A C28 H28B 107.5
C34 C29 C30 113.1(2)
C34 C29 B1 120.2(2)
C30 C29 B1 126.6(2)
F10 C30 C31 114.8(3)
F10 C30 C29 121.1(2)
C31 C30 C29 124.1(3)
F9 C31 C32 120.1(3)
F9 C31 C30 120.2(3)
C32 C31 C30 119.8(3)
F8 C32 C31 121.0(3)
F8 C32 C33 119.9(3)
C31 C32 C33 119.1(3)
F7 C33 C32 120.1(3)
F7 C33 C34 120.7(3)
C32 C33 C34 119.1(3)
F6 C34 C33 115.5(3)
F6 C34 C29 120.0(2)
C33 C34 C29 124.5(3)
C40 C35 C36 112.2(2)
C40 C35 B1 127.6(2)
C36 C35 B1 119.6(2)
F1 C36 C37 115.7(2)
F1 C36 C35 119.0(2)
C37 C36 C35 125.3(3)
F2 C37 C36 120.9(3)
F2 C37 C38 119.7(3)
C36 C37 C38 119.4(3)
F3 C38 C39 120.7(3)
F3 C38 C37 120.9(3)
C39 C38 C37 118.4(3)
F4 C39 C38 119.6(3)
F4 C39 C40 120.4(3)
C38 C39 C40 120.0(3)
F5 C40 C39 115.2(2)
F5 C40 C35 120.2(2)
C39 C40 C35 124.6(3)
C46 C41 C42 111.9(2)
C46 C41 B1 128.8(2)
C42 C41 B1 119.2(2)
F11 C42 C43 115.5(2)
F11 C42 C41 119.2(2)
C43 C42 C41 125.3(3)
F12 C43 C44 119.8(3)
F12 C43 C42 120.4(3)
C44 C43 C42 119.8(3)
F13 C44 C45 120.6(3)
F13 C44 C43 121.0(3)
C45 C44 C43 118.4(3)
F14 C45 C44 119.2(3)
F14 C45 C46 120.4(3)
C44 C45 C46 120.4(3)
F15 C46 C45 114.2(2)
F15 C46 C41 121.4(2)
C45 C46 C41 124.3(3)
C52 C47 C48 120.4(4)
C52 C47 Li1 75.6(3)
C48 C47 Li1 70.7(3)
C52 C47 H47 119.8
C48 C47 H47 119.8
Li1 C47 H47 125.7
C47 C48 C49 118.1(4)
C47 C48 Li1 74.6(3)
C49 C48 Li1 72.3(3)
C47 C48 H48 120.9
C49 C48 H48 120.9
Li1 C48 H48 123.6
C50 C49 C48 118.9(4)
C50 C49 Li1 74.3(3)
C48 C49 Li1 72.2(3)
C50 C49 H49 120.6
C48 C49 H49 120.6
Li1 C49 H49 124.5
C51 C50 C49 121.5(4)
C51 C50 Li1 75.5(3)
C49 C50 Li1 71.9(3)
C51 C50 H50 119.2
C49 C50 H50 119.2
Li1 C50 H50 125.0
C50 C51 C52 122.2(4)
C50 C51 Li1 71.8(3)
C52 C51 Li1 74.9(3)
C50 C51 H51 118.9
C52 C51 H51 118.9
Li1 C51 H51 126.3
C51 C52 C47 118.8(4)
C51 C52 C53 120.7(5)
C47 C52 C53 120.4(4)
C51 C52 Li1 72.5(3)
C47 C52 Li1 71.0(3)
C53 C52 Li1 129.4(4)
C52 C53 H53A 109.5
C52 C53 H53B 109.5
H53A C53 H53B 109.5
C52 C53 H53C 109.5
H53A C53 H53C 109.5
H53B C53 H53C 109.5
C1 N1 C4 121.9(2)
C1 N1 C2 112.5(2)
C4 N1 C2 122.9(2)
C1 N2 C16 124.4(2)
C1 N2 C3 112.5(2)
C16 N2 C3 123.1(2)

loop_
_geom_bond_atom_site_label_1
_geom_bond_atom_site_label_2
_geom_bond_distance
B1 C35 1.660(4)
B1 C28 1.662(4)
B1 C41 1.666(4)
B1 C29 1.674(4)
Li1 C1 2.051(6)
Li1 C48 2.329(7)
Li1 C49 2.332(6)
Li1 C50 2.362(7)
Li1 C47 2.380(6)
Li1 C51 2.407(7)
Li1 C52 2.438(6)
C1 N1 1.337(3)
C1 N2 1.342(3)
C2 N1 1.513(3)
C2 C28 1.517(4)
C2 C3 1.517(4)
C2 H2 1.0000
C3 N2 1.478(3)
C3 H3A 0.9900
C3 H3B 0.9900
C4 C5 1.397(4)
C4 C9 1.401(4)
C4 N1 1.440(3)
C5 C6 1.399(4)
C5 C10 1.510(4)
C6 C7 1.380(5)
C6 H6 0.9500
C7 C8 1.371(5)
C7 H7 0.9500
C8 C9 1.394(4)
C8 H8 0.9500
C9 C13 1.517(4)
C10 C11 1.522(5)
C10 C12 1.526(4)
C10 H10 1.0000
C11 H11A 0.9800
C11 H11B 0.9800
C11 H11C 0.9800
C12 H12A 0.9800
C12 H12B 0.9800
C12 H12C 0.9800
C13 C15 1.529(4)
C13 C14 1.533(5)
C13 H13 1.0000
C14 H14A 0.9800
C14 H14B 0.9800
C14 H14C 0.9800
C15 H15A 0.9800
C15 H15B 0.9800
C15 H15C 0.9800
C16 C21 1.402(4)
C16 C17 1.402(4)
C16 N2 1.437(3)
C17 C18 1.399(4)
C17 C22 1.518(4)
C18 C19 1.376(5)
C18 H18 0.9500
C19 C20 1.372(5)
C19 H19 0.9500
C20 C21 1.393(4)
C20 H20 0.9500
C21 C25 1.520(4)
C22 C23 1.524(4)
C22 C24 1.528(4)
C22 H22 1.0000
C23 H23A 0.9800
C23 H23B 0.9800
C23 H23C 0.9800
C24 H24A 0.9800
C24 H24B 0.9800
C24 H24C 0.9800
C25 C26 1.515(5)
C25 C27 1.516(5)
C25 H25 1.0000
C26 H26A 0.9800
C26 H26B 0.9800
C26 H26C 0.9800
C27 H27A 0.9800
C27 H27B 0.9800
C27 H27C 0.9800
C28 H28A 0.9900
C28 H28B 0.9900
C29 C34 1.391(4)
C29 C30 1.391(4)
C30 F10 1.349(3)
C30 C31 1.388(4)
C31 F9 1.344(4)
C31 C32 1.363(5)
C32 F8 1.350(3)
C32 C33 1.382(5)
C33 F7 1.348(4)
C33 C34 1.384(4)
C34 F6 1.356(3)
C35 C40 1.394(4)
C35 C36 1.399(4)
C36 F1 1.355(3)
C36 C37 1.371(4)
C37 F2 1.343(3)
C37 C38 1.383(5)
C38 F3 1.338(3)
C38 C39 1.375(4)
C39 F4 1.348(3)
C39 C40 1.379(4)
C40 F5 1.353(3)
C41 C46 1.386(4)
C41 C42 1.391(4)
C42 F11 1.353(3)
C42 C43 1.372(4)
C43 F12 1.354(3)
C43 C44 1.364(4)
C44 F13 1.342(3)
C44 C45 1.355(5)
C45 F14 1.348(3)
C45 C46 1.386(4)
C46 F15 1.352(3)
C47 C52 1.384(6)
C47 C48 1.407(6)
C47 H47 0.9500
C48 C49 1.421(7)
C48 H48 0.9500
C49 C50 1.363(6)
C49 H49 0.9500
C50 C51 1.341(6)
C50 H50 0.9500
C51 C52 1.360(6)
C51 H51 0.9500
C52 C53 1.511(6)
C53 H53A 0.9800
C53 H53B 0.9800
C53 H53C 0.9800
